data_7133220
loop_
_publ_author_name
'Mroczy&#x144;ska, Karina'
'Dobrza&#x144;ska, Liliana'
'Rafi&#x144;ski, Zbigniew'

_publ_section_title
;
 Enantioselective synthesis of C3-functionalized 2,1-benzothiazine
 2,2-dioxides by N-heterocyclic carbene catalysis.
;
_journal_issue 56
_journal_name_full 'Chemical communications (Cambridge, England)'
_journal_page_first 7176
_journal_page_last 7179
_journal_paper_doi 10.1039/d4cc01754d
_journal_volume 60
_journal_year 2024
_chemical_absolute_configuration ad
_chemical_formula_moiety 'C27 H38 N2 O5 S Si'
_chemical_formula_sum 'C27 H38 N2 O5 S Si'
_chemical_formula_weight 530.74
_space_group_crystal_system monoclinic
_space_group_IT_number 4
_space_group_name_Hall 'P 2yb'
_space_group_name_H-M_alt 'P 1 21 1'
_atom_sites_solution_hydrogens geom
_atom_sites_solution_primary direct
_atom_sites_solution_secondary difmap
_audit_creation_method SHELXL-2018/3
_audit_update_record
;
2024-03-14 deposited with the CCDC.	2024-06-17 downloaded from the CCDC.
;
_cell_angle_alpha 90
_cell_angle_beta 95.349(1)
_cell_angle_gamma 90
_cell_formula_units_Z 2
_cell_length_a 8.9560(1)
_cell_length_b 12.4093(1)
_cell_length_c 12.9018(1)
_cell_measurement_reflns_used 31738
_cell_measurement_temperature 100(2)
_cell_measurement_theta_max 77.9750
_cell_measurement_theta_min 3.4370
_cell_volume 1427.63(2)
_computing_cell_refinement 'CrysAlisPro 1.171.42.89a (Rigaku OD, 2023)'
_computing_data_collection 'CrysAlisPro 1.171.42.89a (Rigaku OD, 2023)'
_computing_data_reduction 'CrysAlisPro 1.171.42.89a (Rigaku OD, 2023)'
_computing_molecular_graphics 'Mercury (Macrae et al., 2008)'
_computing_structure_refinement 'SHELXL-2018/3 (Sheldrick, 2018)'
_computing_structure_solution 'SHELXL-2018/3 (Sheldrick, 2018)'
_diffrn_ambient_temperature 100(2)
_diffrn_detector_area_resol_mean 10.0000
_diffrn_measured_fraction_theta_full 0.999
_diffrn_measured_fraction_theta_max 0.985
_diffrn_measurement_device_type 'XtaLAB Synergy, Dualflex, HyPix'
_diffrn_measurement_method '\w scans'
_diffrn_radiation_type CuK\a
_diffrn_radiation_wavelength 1.54184
_diffrn_reflns_av_R_equivalents 0.0362
_diffrn_reflns_av_unetI/netI 0.0198
_diffrn_reflns_Laue_measured_fraction_full 0.999
_diffrn_reflns_Laue_measured_fraction_max 0.985
_diffrn_reflns_limit_h_max 11
_diffrn_reflns_limit_h_min -11
_diffrn_reflns_limit_k_max 14
_diffrn_reflns_limit_k_min -15
_diffrn_reflns_limit_l_max 16
_diffrn_reflns_limit_l_min -16
_diffrn_reflns_number 42196
_diffrn_reflns_point_group_measured_fraction_full 0.996
_diffrn_reflns_point_group_measured_fraction_max 0.956
_diffrn_reflns_theta_full 67.684
_diffrn_reflns_theta_max 78.993
_diffrn_reflns_theta_min 3.441
_diffrn_source 'micro-focus sealed X-ray tube'
_exptl_absorpt_coefficient_mu 1.717
_exptl_absorpt_correction_T_max 1.284
_exptl_absorpt_correction_T_min 0.768
_exptl_absorpt_correction_type multi-scan
_exptl_absorpt_process_details
;
CrysAlisPro 1.171.42.89a (Rigaku Oxford Diffraction, 2023)
Empirical absorption correction using spherical harmonics,
implemented in SCALE3 ABSPACK scaling algorithm.
;
_exptl_crystal_colour colorless
_exptl_crystal_density_diffrn 1.235
_exptl_crystal_description plate
_exptl_crystal_F_000 568
_exptl_crystal_size_max 0.220
_exptl_crystal_size_mid 0.110
_exptl_crystal_size_min 0.060
_refine_diff_density_max 0.186
_refine_diff_density_min -0.312
_refine_diff_density_rms 0.040
_refine_ls_abs_structure_details
;
 Flack x determined using 2660 quotients [(I+)-(I-)]/[(I+)+(I-)]
 (Parsons, Flack and Wagner, Acta Cryst. B69 (2013) 249-259).
;
_refine_ls_abs_structure_Flack -0.007(5)
_refine_ls_extinction_method none
_refine_ls_goodness_of_fit_ref 1.067
_refine_ls_hydrogen_treatment constr
_refine_ls_matrix_type full
_refine_ls_number_parameters 334
_refine_ls_number_reflns 5911
_refine_ls_number_restraints 1
_refine_ls_restrained_S_all 1.067
_refine_ls_R_factor_all 0.0262
_refine_ls_R_factor_gt 0.0260
_refine_ls_shift/su_max 0.000
_refine_ls_shift/su_mean 0.000
_refine_ls_structure_factor_coef Fsqd
_refine_ls_weighting_details 'w=1/[\s^2^(Fo^2^)+(0.0373P)^2^+0.3770P] where P=(Fo^2^+2Fc^2^)/3'
_refine_ls_weighting_scheme calc
_refine_ls_wR_factor_gt 0.0690
_refine_ls_wR_factor_ref 0.0692
_reflns_Friedel_coverage 0.852
_reflns_Friedel_fraction_full 0.993
_reflns_Friedel_fraction_max 0.923
_reflns_number_gt 5848
_reflns_number_total 5911
_reflns_threshold_expression 'I > 2\s(I)'
_cod_data_source_file d4cc01754d2.cif
_cod_data_source_block LD
_cod_depositor_comments 'Adding full bibliography for 7133220.cif.'
_cod_original_sg_symbol_H-M 'P 21'
_cod_database_code 7133220
_shelx_shelxl_version_number 2018/3
_shelx_space_group_comment
;
The symmetry employed for this shelxl refinement is uniquely defined
by the following loop, which should always be used as a source of
symmetry information in preference to the above space-group names.
They are only intended as comments.
;
_shelx_estimated_absorpt_t_min 0.704
_shelx_estimated_absorpt_t_max 0.904

loop_
_space_group_symop_operation_xyz
'x, y, z'
'-x, y+1/2, -z'

loop_
_atom_site_label
_atom_site_type_symbol
_atom_site_fract_x
_atom_site_fract_y
_atom_site_fract_z
_atom_site_U_iso_or_equiv
_atom_site_adp_type
_atom_site_occupancy
_atom_site_site_symmetry_order
_atom_site_calc_flag
_atom_site_refinement_flags_posn
_atom_site_refinement_flags_adp
_atom_site_refinement_flags_occupancy
_atom_site_disorder_assembly
_atom_site_disorder_group
S1 S 0.31533(5) 0.69693(4) 0.93353(3) 0.01783(11) Uani 1 1 d . . . . .
N2 N 0.38196(19) 0.82139(14) 0.94239(13) 0.0204(3) Uani 1 1 d . . . . .
C3 C 0.4953(2) 0.84435(16) 0.87642(16) 0.0197(4) Uani 1 1 d . . . . .
C4 C 0.6171(2) 0.90997(17) 0.90920(18) 0.0243(4) Uani 1 1 d . . . . .
H4 H 0.626481 0.938852 0.977686 0.029 Uiso 1 1 calc R U . . .
C5 C 0.7243(2) 0.93292(18) 0.8418(2) 0.0281(5) Uani 1 1 d . . . . .
H5 H 0.805968 0.978805 0.864076 0.034 Uiso 1 1 calc R U . . .
C6 C 0.7142(2) 0.88985(18) 0.74217(19) 0.0253(5) Uani 1 1 d . . . . .
H6 H 0.789666 0.904615 0.697097 0.030 Uiso 1 1 calc R U . . .
C7 C 0.5927(2) 0.82501(17) 0.70887(17) 0.0217(4) Uani 1 1 d . . . . .
H7 H 0.585795 0.795452 0.640668 0.026 Uiso 1 1 calc R U . . .
C8 C 0.4805(2) 0.80252(17) 0.77416(15) 0.0182(4) Uani 1 1 d . . . . .
C9 C 0.3487(2) 0.73866(16) 0.73676(15) 0.0176(4) Uani 1 1 d . . . . .
C10 C 0.2570(2) 0.69135(17) 0.80056(14) 0.0171(4) Uani 1 1 d . . . . .
O11 O 0.43431(16) 0.62111(13) 0.95824(11) 0.0227(3) Uani 1 1 d . . . . .
O12 O 0.18929(16) 0.69201(14) 0.99423(11) 0.0250(3) Uani 1 1 d . . . . .
C13 C 0.3877(3) 0.87153(19) 1.04620(17) 0.0264(5) Uani 1 1 d . . . . .
H13A H 0.474076 0.843293 1.090115 0.040 Uiso 1 1 calc R U . . .
H13B H 0.295328 0.854842 1.078112 0.040 Uiso 1 1 calc R U . . .
H13C H 0.397540 0.949810 1.039430 0.040 Uiso 1 1 calc R U . . .
O14 O 0.32529(15) 0.72365(11) 0.63213(10) 0.0179(3) Uani 1 1 d . . . . .
Si15 Si 0.24124(6) 0.80509(4) 0.53943(4) 0.01788(12) Uani 1 1 d . . . . .
C16 C 0.2217(2) 0.71586(17) 0.42135(15) 0.0213(4) Uani 1 1 d . . . . .
C17 C 0.0573(3) 0.8488(2) 0.58110(19) 0.0297(5) Uani 1 1 d . . . . .
H17A H -0.006484 0.785583 0.588286 0.045 Uiso 1 1 calc R U . . .
H17B H 0.008295 0.897711 0.528825 0.045 Uiso 1 1 calc R U . . .
H17C H 0.073176 0.886183 0.648141 0.045 Uiso 1 1 calc R U . . .
C18 C 0.3592(3) 0.92577(19) 0.52182(18) 0.0281(5) Uani 1 1 d . . . . .
H18A H 0.304698 0.975713 0.473082 0.042 Uiso 1 1 calc R U . . .
H18B H 0.452608 0.903631 0.493995 0.042 Uiso 1 1 calc R U . . .
H18C H 0.382429 0.961581 0.589085 0.042 Uiso 1 1 calc R U . . .
C19 C 0.1189(4) 0.6207(2) 0.4379(2) 0.0431(7) Uani 1 1 d . . . . .
H19A H 0.105668 0.577543 0.374098 0.065 Uiso 1 1 calc R U . . .
H19B H 0.021158 0.647458 0.454955 0.065 Uiso 1 1 calc R U . . .
H19C H 0.163718 0.576071 0.495218 0.065 Uiso 1 1 calc R U . . .
C20 C 0.3751(3) 0.6744(3) 0.3986(2) 0.0496(8) Uani 1 1 d . . . . .
H20A H 0.364364 0.627921 0.336961 0.074 Uiso 1 1 calc R U . . .
H20B H 0.419528 0.632982 0.458465 0.074 Uiso 1 1 calc R U . . .
H20C H 0.440282 0.735451 0.385873 0.074 Uiso 1 1 calc R U . . .
C21 C 0.1535(4) 0.7808(2) 0.32772(19) 0.0413(6) Uani 1 1 d . . . . .
H21A H 0.218499 0.842340 0.315980 0.062 Uiso 1 1 calc R U . . .
H21B H 0.054043 0.806960 0.341512 0.062 Uiso 1 1 calc R U . . .
H21C H 0.144456 0.734785 0.265742 0.062 Uiso 1 1 calc R U . . .
C22 C 0.1222(2) 0.62205(16) 0.76405(15) 0.0170(4) Uani 1 1 d . . . . .
H22 H 0.111284 0.628047 0.686419 0.020 Uiso 1 1 calc R U . . .
C23 C 0.1484(2) 0.50240(16) 0.78743(15) 0.0182(4) Uani 1 1 d . . . . .
C24 C 0.0881(2) 0.44754(17) 0.86803(15) 0.0196(4) Uani 1 1 d . . . . .
H24 H 0.029371 0.486218 0.913152 0.024 Uiso 1 1 calc R U . . .
C25 C 0.1112(2) 0.33796(17) 0.88427(15) 0.0210(4) Uani 1 1 d . . . . .
H25 H 0.068657 0.303490 0.940307 0.025 Uiso 1 1 calc R U . . .
C26 C 0.1965(2) 0.27710(17) 0.81933(16) 0.0217(4) Uani 1 1 d . . . . .
C27 C 0.2614(2) 0.33358(18) 0.73995(17) 0.0242(4) Uani 1 1 d . . . . .
H27 H 0.323535 0.296139 0.696184 0.029 Uiso 1 1 calc R U . . .
C28 C 0.2361(2) 0.44245(18) 0.72487(16) 0.0216(4) Uani 1 1 d . . . . .
H28 H 0.280033 0.477736 0.669849 0.026 Uiso 1 1 calc R U . . .
N29 N 0.2115(2) 0.16649(16) 0.82996(15) 0.0291(4) Uani 1 1 d . . . . .
C30 C 0.1648(3) 0.1149(2) 0.9228(2) 0.0341(5) Uani 1 1 d . . . . .
H30A H 0.227668 0.140606 0.984042 0.051 Uiso 1 1 calc R U . . .
H30B H 0.175614 0.036605 0.916757 0.051 Uiso 1 1 calc R U . . .
H30C H 0.059715 0.132648 0.930131 0.051 Uiso 1 1 calc R U . . .
C31 C 0.3271(3) 0.1119(2) 0.7786(2) 0.0416(6) Uani 1 1 d . . . . .
H31A H 0.312676 0.126181 0.703583 0.062 Uiso 1 1 calc R U . . .
H31B H 0.320866 0.034124 0.790796 0.062 Uiso 1 1 calc R U . . .
H31C H 0.425790 0.138340 0.806492 0.062 Uiso 1 1 calc R U . . .
C32 C -0.0251(2) 0.66563(17) 0.79987(16) 0.0196(4) Uani 1 1 d . . . . .
H32A H -0.029218 0.649911 0.874780 0.024 Uiso 1 1 calc R U . . .
H32B H -0.029238 0.744778 0.790427 0.024 Uiso 1 1 calc R U . . .
C33 C -0.1571(2) 0.61439(17) 0.73803(15) 0.0189(4) Uani 1 1 d . . . . .
O34 O -0.16704(17) 0.60179(15) 0.64476(12) 0.0279(4) Uani 1 1 d . . . . .
O35 O -0.26456(15) 0.58642(13) 0.79829(11) 0.0207(3) Uani 1 1 d . . . . .
C36 C -0.3993(2) 0.54131(18) 0.74509(17) 0.0221(4) Uani 1 1 d . . . . .
H36A H -0.430496 0.584940 0.683540 0.033 Uiso 1 1 calc R U . . .
H36B H -0.479224 0.541058 0.792056 0.033 Uiso 1 1 calc R U . . .
H36C H -0.379615 0.467314 0.723566 0.033 Uiso 1 1 calc R U . . .

loop_
_atom_site_aniso_label
_atom_site_aniso_U_11
_atom_site_aniso_U_22
_atom_site_aniso_U_33
_atom_site_aniso_U_23
_atom_site_aniso_U_13
_atom_site_aniso_U_12
S1 0.0198(2) 0.0177(2) 0.0160(2) -0.00049(17) 0.00111(15) -0.00164(18)
N2 0.0234(8) 0.0185(9) 0.0188(8) -0.0031(7) -0.0002(6) -0.0002(7)
C3 0.0193(9) 0.0161(9) 0.0231(9) 0.0008(7) -0.0008(7) 0.0033(7)
C4 0.0242(10) 0.0170(10) 0.0306(11) -0.0027(8) -0.0030(8) 0.0002(8)
C5 0.0209(10) 0.0187(11) 0.0436(13) 0.0013(9) -0.0019(9) -0.0047(8)
C6 0.0183(10) 0.0209(11) 0.0367(12) 0.0078(9) 0.0026(8) -0.0004(8)
C7 0.0205(9) 0.0185(10) 0.0259(10) 0.0049(8) 0.0017(8) 0.0015(7)
C8 0.0182(8) 0.0138(9) 0.0225(9) 0.0030(8) 0.0007(7) 0.0011(7)
C9 0.0196(9) 0.0146(9) 0.0185(9) 0.0001(7) 0.0014(7) 0.0025(7)
C10 0.0172(8) 0.0153(9) 0.0187(8) -0.0010(8) 0.0014(7) 0.0003(7)
O11 0.0261(7) 0.0199(7) 0.0214(7) 0.0030(6) -0.0018(6) -0.0002(6)
O12 0.0245(7) 0.0329(8) 0.0178(6) -0.0028(7) 0.0039(5) -0.0051(7)
C13 0.0314(11) 0.0265(12) 0.0208(10) -0.0075(8) -0.0006(8) -0.0004(9)
O14 0.0220(6) 0.0171(7) 0.0147(6) 0.0008(5) 0.0024(5) 0.0011(5)
Si15 0.0211(2) 0.0150(3) 0.0176(2) 0.0013(2) 0.00214(19) 0.0014(2)
C16 0.0232(9) 0.0216(11) 0.0190(9) -0.0007(8) 0.0012(7) -0.0016(8)
C17 0.0309(11) 0.0285(12) 0.0306(11) 0.0044(9) 0.0076(9) 0.0124(9)
C18 0.0371(12) 0.0201(11) 0.0259(10) 0.0055(9) -0.0034(9) -0.0031(9)
C19 0.0673(18) 0.0293(13) 0.0344(13) -0.0095(11) 0.0144(12) -0.0212(13)
C20 0.0353(13) 0.071(2) 0.0420(15) -0.0314(15) 0.0020(11) 0.0103(13)
C21 0.0627(17) 0.0337(15) 0.0244(11) 0.0023(10) -0.0137(11) -0.0072(12)
C22 0.0184(9) 0.0160(9) 0.0167(8) -0.0009(7) 0.0017(7) -0.0029(7)
C23 0.0177(9) 0.0177(10) 0.0190(9) -0.0012(8) 0.0000(7) -0.0017(7)
C24 0.0205(9) 0.0212(10) 0.0174(9) -0.0027(7) 0.0036(7) -0.0007(7)
C25 0.0253(10) 0.0206(10) 0.0175(9) 0.0008(7) 0.0038(7) -0.0003(8)
C26 0.0227(9) 0.0203(11) 0.0218(9) 0.0008(8) 0.0008(8) 0.0016(8)
C27 0.0248(10) 0.0236(11) 0.0255(10) -0.0013(8) 0.0088(8) 0.0035(8)
C28 0.0217(9) 0.0213(10) 0.0224(9) 0.0018(8) 0.0058(7) -0.0014(8)
N29 0.0395(11) 0.0202(10) 0.0291(10) 0.0043(7) 0.0116(8) 0.0078(8)
C30 0.0445(13) 0.0244(12) 0.0349(12) 0.0080(10) 0.0116(10) 0.0078(10)
C31 0.0566(16) 0.0255(12) 0.0457(15) 0.0061(11) 0.0217(13) 0.0167(12)
C32 0.0188(9) 0.0189(10) 0.0215(9) -0.0010(7) 0.0033(7) 0.0001(7)
C33 0.0191(9) 0.0169(10) 0.0210(9) -0.0006(8) 0.0030(7) 0.0015(8)
O34 0.0246(7) 0.0397(10) 0.0196(7) -0.0043(7) 0.0030(6) -0.0071(7)
O35 0.0170(6) 0.0249(7) 0.0202(7) 0.0012(6) 0.0022(5) -0.0007(6)
C36 0.0170(9) 0.0228(10) 0.0265(10) 0.0002(8) 0.0015(8) -0.0019(8)

loop_
_atom_type_symbol
_atom_type_description
_atom_type_scat_dispersion_real
_atom_type_scat_dispersion_imag
_atom_type_scat_source
C C 0.0181 0.0091 'International Tables Vol C Tables 4.2.6.8 and 6.1.1.4'
H H 0.0000 0.0000 'International Tables Vol C Tables 4.2.6.8 and 6.1.1.4'
N N 0.0311 0.0180 'International Tables Vol C Tables 4.2.6.8 and 6.1.1.4'
O O 0.0492 0.0322 'International Tables Vol C Tables 4.2.6.8 and 6.1.1.4'
S S 0.3331 0.5567 'International Tables Vol C Tables 4.2.6.8 and 6.1.1.4'
Si Si 0.2541 0.3302 'International Tables Vol C Tables 4.2.6.8 and 6.1.1.4'

loop_
_geom_angle_atom_site_label_1
_geom_angle_atom_site_label_2
_geom_angle_atom_site_label_3
_geom_angle
_geom_angle_site_symmetry_1
_geom_angle_site_symmetry_3
_geom_angle_publ_flag
O12 S1 O11 117.19(9) . . ?
O12 S1 N2 107.40(9) . . ?
O11 S1 N2 109.93(9) . . ?
O12 S1 C10 110.85(9) . . ?
O11 S1 C10 109.87(9) . . ?
N2 S1 C10 100.22(9) . . ?
C3 N2 C13 119.75(17) . . ?
C3 N2 S1 114.90(14) . . ?
C13 N2 S1 116.00(14) . . ?
C4 C3 C8 120.01(19) . . ?
C4 C3 N2 121.37(19) . . ?
C8 C3 N2 118.58(17) . . ?
C5 C4 C3 119.9(2) . . ?
C4 C5 C6 120.9(2) . . ?
C5 C6 C7 119.5(2) . . ?
C6 C7 C8 121.0(2) . . ?
C7 C8 C3 118.64(18) . . ?
C7 C8 C9 120.78(18) . . ?
C3 C8 C9 120.57(17) . . ?
C10 C9 O14 119.98(18) . . ?
C10 C9 C8 123.47(18) . . ?
O14 C9 C8 116.47(17) . . ?
C9 C10 C22 124.58(17) . . ?
C9 C10 S1 115.98(15) . . ?
C22 C10 S1 118.85(14) . . ?
C9 O14 Si15 129.69(13) . . ?
O14 Si15 C18 110.36(9) . . ?
O14 Si15 C17 108.55(9) . . ?
C18 Si15 C17 109.21(12) . . ?
O14 Si15 C16 102.91(8) . . ?
C18 Si15 C16 112.76(10) . . ?
C17 Si15 C16 112.84(11) . . ?
C20 C16 C19 109.5(2) . . ?
C20 C16 C21 109.1(2) . . ?
C19 C16 C21 108.5(2) . . ?
C20 C16 Si15 109.77(15) . . ?
C19 C16 Si15 110.78(15) . . ?
C21 C16 Si15 109.24(16) . . ?
C10 C22 C23 112.65(16) . . ?
C10 C22 C32 112.77(16) . . ?
C23 C22 C32 113.76(16) . . ?
C28 C23 C24 116.78(19) . . ?
C28 C23 C22 119.26(17) . . ?
C24 C23 C22 123.96(18) . . ?
C25 C24 C23 121.88(19) . . ?
C24 C25 C26 121.21(19) . . ?
N29 C26 C25 121.8(2) . . ?
N29 C26 C27 121.4(2) . . ?
C25 C26 C27 116.72(19) . . ?
C28 C27 C26 121.00(19) . . ?
C27 C28 C23 122.35(19) . . ?
C26 N29 C31 119.0(2) . . ?
C26 N29 C30 119.06(19) . . ?
C31 N29 C30 116.3(2) . . ?
C33 C32 C22 110.26(16) . . ?
O34 C33 O35 123.72(19) . . ?
O34 C33 C32 124.32(18) . . ?
O35 C33 C32 111.94(16) . . ?
C33 O35 C36 116.01(16) . . ?

loop_
_geom_bond_atom_site_label_1
_geom_bond_atom_site_label_2
_geom_bond_distance
_geom_bond_site_symmetry_2
_geom_bond_publ_flag
S1 O12 1.4339(15) . ?
S1 O11 1.4349(15) . ?
S1 N2 1.6559(18) . ?
S1 C10 1.7476(18) . ?
N2 C3 1.413(3) . ?
N2 C13 1.473(3) . ?
C3 C4 1.395(3) . ?
C3 C8 1.413(3) . ?
C4 C5 1.383(3) . ?
C5 C6 1.387(4) . ?
C6 C7 1.388(3) . ?
C7 C8 1.398(3) . ?
C8 C9 1.466(3) . ?
C9 C10 1.350(3) . ?
C9 O14 1.359(2) . ?
C10 C22 1.521(3) . ?
O14 Si15 1.6884(14) . ?
Si15 C18 1.859(2) . ?
Si15 C17 1.861(2) . ?
Si15 C16 1.878(2) . ?
C16 C20 1.521(3) . ?
C16 C19 1.524(3) . ?
C16 C21 1.531(3) . ?
C22 C23 1.529(3) . ?
C22 C32 1.536(3) . ?
C23 C28 1.393(3) . ?
C23 C24 1.393(3) . ?
C24 C25 1.389(3) . ?
C25 C26 1.405(3) . ?
C26 N29 1.385(3) . ?
C26 C27 1.410(3) . ?
C27 C28 1.381(3) . ?
N29 C31 1.448(3) . ?
N29 C30 1.453(3) . ?
C32 C33 1.504(3) . ?
C33 O34 1.209(3) . ?
C33 O35 1.338(2) . ?
O35 C36 1.444(2) . ?
